data_1572002
loop_
_publ_author_name
'Wang, Patrick'
'Fares, Mohamed'
'Eladwy, Radwa A.'
'Bhuyan, Deep J.'
'Wu, Xin'
'Lewis, William'
'Loeb, Stephen J.'
'Macreadie, Lauren K.'
'Gale, Philip A.'

_publ_section_title
;
 Platinum-based metal complexes as chloride transporters that trigger
 apoptosis.
;
_journal_issue 29
_journal_name_full 'Chemical science'
_journal_page_first 11584
_journal_page_last 11593
_journal_paper_doi 10.1039/d4sc02115k
_journal_volume 15
_journal_year 2024
_chemical_formula_moiety 'C60 H76 N12 O4 Pt, 2(B F4)'
_chemical_formula_sum 'C60 H76 B2 F8 N12 O4 Pt'
_chemical_formula_weight 1398.03
_chemical_name_systematic 'Pentyl complex'
_space_group_crystal_system monoclinic
_space_group_IT_number 14
_space_group_name_Hall '-P 2ybc'
_space_group_name_H-M_alt 'P 1 21/c 1'
_atom_sites_solution_hydrogens geom
_atom_sites_solution_primary iterative
_audit_creation_date 2024-02-07
_audit_creation_method
;
Olex2 1.5
(compiled 2023.08.24 svn.re1ec1418 for OlexSys, GUI svn.r6817)
;
_audit_update_record
;
2024-02-16 deposited with the CCDC.	2024-06-21 downloaded from the CCDC.
;
_cell_angle_alpha 90
_cell_angle_beta 103.604(5)
_cell_angle_gamma 90
_cell_formula_units_Z 2
_cell_length_a 13.3731(8)
_cell_length_b 14.0167(7)
_cell_length_c 17.0490(7)
_cell_measurement_reflns_used 10114
_cell_measurement_temperature 100(2)
_cell_measurement_theta_max 28.3270
_cell_measurement_theta_min 2.2670
_cell_volume 3106.1(3)
_computing_cell_refinement 'CrysAlisPro 1.171.41.107a (Rigaku OD, 2021)'
_computing_data_collection 'CrysAlisPro 1.171.41.107a (Rigaku OD, 2021)'
_computing_data_reduction 'CrysAlisPro 1.171.41.107a (Rigaku OD, 2021)'
_computing_molecular_graphics 'Olex2 1.5 (Dolomanov et al., 2009)'
_computing_publication_material 'Olex2 1.5 (Dolomanov et al., 2009)'
_computing_structure_refinement 'SHELXL 2018/3 (Sheldrick, 2015)'
_computing_structure_solution 'olex2.solve 1.5 (Bourhis et al., 2015)'
_diffrn_ambient_temperature 100(2)
_diffrn_detector_area_resol_mean 5.2930
_diffrn_detector_type Atlas
_diffrn_measured_fraction_theta_full 1.000
_diffrn_measured_fraction_theta_max 1.000
_diffrn_measurement_details
;
List of Runs (angles in degrees, time in seconds):

  # Type    Start    End  Width  t~exp~   \w     \q     \k     \f   Frames
#--------------------------------------------------------------------------
  1  \w     39.00 106.00   1.00   60.00    --   14.75 178.00-180.00   67
  2  \w    -26.00  98.00   1.00   60.00    --   14.75  19.00 -30.00  124
  3  \w    -61.00  46.00   1.00   60.00    --   14.75 -57.00-180.00  107
  4  \w    -42.00  23.00   1.00   60.00    --  -11.78 -77.00  30.00   65
  5  \w    -47.00  21.00   1.00   60.00    --  -11.78  77.00 -60.00   68
  6  \w    -15.00  10.00   1.00   60.00    --  -11.78 -99.00 -60.00   25
  7  \w    -68.00  -7.00   1.00   60.00    --   14.75 -19.00 -60.00   61
;
_diffrn_measurement_device 'four-circle diffractometer'
_diffrn_measurement_device_type 'SuperNova, Dual, Cu at home/near, Atlas'
_diffrn_measurement_method '\w scans'
_diffrn_radiation_type MoK\a
_diffrn_radiation_wavelength 0.71073
_diffrn_reflns_av_R_equivalents 0.0758
_diffrn_reflns_av_unetI/netI 0.0591
_diffrn_reflns_Laue_measured_fraction_full 1.000
_diffrn_reflns_Laue_measured_fraction_max 1.000
_diffrn_reflns_limit_h_max 16
_diffrn_reflns_limit_h_min -16
_diffrn_reflns_limit_k_max 17
_diffrn_reflns_limit_k_min -17
_diffrn_reflns_limit_l_max 21
_diffrn_reflns_limit_l_min -21
_diffrn_reflns_number 36390
_diffrn_reflns_point_group_measured_fraction_full 1.000
_diffrn_reflns_point_group_measured_fraction_max 1.000
_diffrn_reflns_theta_full 25.242
_diffrn_reflns_theta_max 26.370
_diffrn_reflns_theta_min 1.903
_exptl_absorpt_coefficient_mu 2.339
_exptl_absorpt_correction_T_max 1.000
_exptl_absorpt_correction_T_min 0.723
_exptl_absorpt_correction_type gaussian
_exptl_absorpt_process_details
;
CrysAlisPro 1.171.41.107a (Rigaku Oxford Diffraction, 2021)
Numerical absorption correction based on gaussian integration over
a multifaceted crystal model
Empirical absorption correction using spherical harmonics,
implemented in SCALE3 ABSPACK scaling algorithm.
;
_exptl_crystal_colour 'metallic yellowish yellow'
_exptl_crystal_colour_lustre metallic
_exptl_crystal_colour_modifier yellowish
_exptl_crystal_colour_primary yellow
_exptl_crystal_density_diffrn 1.495
_exptl_crystal_description block
_exptl_crystal_F_000 1424
_exptl_crystal_preparation 'Heating platinum complex with isoquinoline urea derivative in acetonitrile'
_exptl_crystal_recrystallization_method 'From DMF/ether'
_exptl_crystal_size_max 0.16
_exptl_crystal_size_mid 0.07
_exptl_crystal_size_min 0.05
_refine_diff_density_max 0.762
_refine_diff_density_min -0.605
_refine_diff_density_rms 0.093
_refine_ls_extinction_method none
_refine_ls_goodness_of_fit_ref 1.004
_refine_ls_hydrogen_treatment constr
_refine_ls_matrix_type full
_refine_ls_number_parameters 396
_refine_ls_number_reflns 6356
_refine_ls_number_restraints 0
_refine_ls_restrained_S_all 1.004
_refine_ls_R_factor_all 0.0558
_refine_ls_R_factor_gt 0.0292
_refine_ls_shift/su_max 0.000
_refine_ls_shift/su_mean 0.000
_refine_ls_structure_factor_coef Fsqd
_refine_ls_weighting_details 'w=1/[\s^2^(Fo^2^)+(0.0166P)^2^] where P=(Fo^2^+2Fc^2^)/3'
_refine_ls_weighting_scheme calc
_refine_ls_wR_factor_gt 0.0504
_refine_ls_wR_factor_ref 0.0567
_reflns_Friedel_coverage 0.000
_reflns_number_gt 4534
_reflns_number_total 6356
_reflns_threshold_expression 'I > 2\s(I)'
_cod_data_source_file d4sc02115k2.cif
_cod_data_source_block pag22_s2620_sn1001
_cod_depositor_comments 'Adding full bibliography for 1572002--1572006.cif.'
_cod_database_code 1572002
_shelx_shelxl_version_number 2018/3
_shelx_space_group_comment
;
The symmetry employed for this shelxl refinement is uniquely defined
by the following loop, which should always be used as a source of
symmetry information in preference to the above space-group names.
They are only intended as comments.
;
_shelx_estimated_absorpt_t_max 0.892
_shelx_estimated_absorpt_t_min 0.706
_olex2_refinement_description
;
1.a Secondary CH2 refined with riding coordinates:
 C15(H15A,H15B), C16(H16A,H16B), C17(H17A,H17B), C18(H18A,H18B), C45(H45A,
 H45B), C46(H46A,H46B), C47(H47A,H47B), C48(H48A,H48B)
1.b Aromatic/amide H refined with riding coordinates:
 C2(H2), C5(H5), C6(H6), C7(H7), C9(H9), C10(H10), N11(H11), N14(H14),
 C32(H32), C35(H35), C36(H36), C37(H37), C39(H39), C40(H40), N41(H41), N44(H44)
1.c Idealised Me refined as rotating group:
 C19(H19A,H19B,H19C), C49(H49A,H49B,H49C)
;
_olex2_submission_special_instructions 'No special instructions were received'
_oxdiff_exptl_absorpt_empirical_details
;
Empirical correction (ABSPACK) includes:
- Absorption correction using spherical harmonics
- Frame scaling
;

loop_
_space_group_symop_operation_xyz
'x, y, z'
'-x, y+1/2, -z+1/2'
'-x, -y, -z'
'x, -y-1/2, z-1/2'

loop_
_atom_site_label
_atom_site_type_symbol
_atom_site_fract_x
_atom_site_fract_y
_atom_site_fract_z
_atom_site_U_iso_or_equiv
_atom_site_adp_type
_atom_site_occupancy
_atom_site_site_symmetry_order
_atom_site_calc_flag
_atom_site_refinement_flags_posn
_atom_site_refinement_flags_adp
_atom_site_refinement_flags_occupancy
_atom_site_disorder_assembly
_atom_site_disorder_group
Pt1 Pt 0.500000 0.500000 0.500000 0.01425(5) Uani 1 2 d S . P . .
N1 N 0.4398(2) 0.53528(17) 0.59346(13) 0.0155(6) Uani 1 1 d . . . . .
C2 C 0.4871(2) 0.5082(2) 0.66773(15) 0.0167(6) Uani 1 1 d . . . . .
H2 H 0.548090 0.471206 0.674609 0.020 Uiso 1 1 calc R U . . .
C3 C 0.4516(3) 0.5316(2) 0.73608(17) 0.0187(7) Uani 1 1 d . . . . .
C4 C 0.5056(2) 0.5059(2) 0.81635(16) 0.0207(7) Uani 1 1 d . . . . .
C5 C 0.4628(3) 0.5306(2) 0.87898(18) 0.0269(9) Uani 1 1 d . . . . .
H5 H 0.496313 0.512445 0.932395 0.032 Uiso 1 1 calc R U . . .
C6 C 0.3703(3) 0.5823(2) 0.86571(19) 0.0286(9) Uani 1 1 d . . . . .
H6 H 0.343510 0.599386 0.910682 0.034 Uiso 1 1 calc R U . . .
C7 C 0.3180(3) 0.6085(2) 0.79057(18) 0.0246(8) Uani 1 1 d . . . . .
H7 H 0.255188 0.642861 0.782983 0.029 Uiso 1 1 calc R U . . .
C8 C 0.3582(3) 0.5839(2) 0.72434(18) 0.0181(7) Uani 1 1 d . . . . .
C9 C 0.3088(3) 0.6102(2) 0.64483(18) 0.0209(8) Uani 1 1 d . . . . .
H9 H 0.245961 0.644691 0.635108 0.025 Uiso 1 1 calc R U . . .
C10 C 0.3504(2) 0.5864(2) 0.58180(18) 0.0182(7) Uani 1 1 d . . . . .
H10 H 0.316739 0.605797 0.528766 0.022 Uiso 1 1 calc R U . . .
N11 N 0.6007(2) 0.45918(19) 0.82605(14) 0.0245(7) Uani 1 1 d . . . . .
H11 H 0.631285 0.462862 0.785762 0.029 Uiso 1 1 calc R U . . .
C12 C 0.6507(3) 0.4077(2) 0.89358(18) 0.0258(8) Uani 1 1 d . . . . .
O13 O 0.61277(19) 0.39334(17) 0.95108(12) 0.0330(6) Uani 1 1 d . . . . .
N14 N 0.7437(2) 0.37426(19) 0.88936(15) 0.0280(7) Uani 1 1 d . . . . .
H14 H 0.767318 0.386351 0.846403 0.034 Uiso 1 1 calc R U . . .
C15 C 0.8052(3) 0.3185(2) 0.95495(18) 0.0262(8) Uani 1 1 d . . . . .
H15A H 0.850314 0.275468 0.932630 0.031 Uiso 1 1 calc R U . . .
H15B H 0.758640 0.278106 0.978072 0.031 Uiso 1 1 calc R U . . .
C16 C 0.8718(3) 0.3769(2) 1.02240(18) 0.0264(8) Uani 1 1 d . . . . .
H16A H 0.923843 0.412287 1.001176 0.032 Uiso 1 1 calc R U . . .
H16B H 0.828271 0.424178 1.042009 0.032 Uiso 1 1 calc R U . . .
C17 C 0.9255(3) 0.3146(2) 1.0919(2) 0.0386(10) Uani 1 1 d . . . . .
H17A H 0.970520 0.269262 1.071904 0.046 Uiso 1 1 calc R U . . .
H17B H 0.872846 0.276739 1.110332 0.046 Uiso 1 1 calc R U . . .
C18 C 0.9900(3) 0.3674(3) 1.1639(2) 0.0481(12) Uani 1 1 d . . . . .
H18A H 0.947368 0.417670 1.180792 0.058 Uiso 1 1 calc R U . . .
H18B H 1.011122 0.322239 1.209459 0.058 Uiso 1 1 calc R U . . .
C19 C 1.0839(4) 0.4123(3) 1.1466(3) 0.0660(15) Uani 1 1 d . . . . .
H19A H 1.125610 0.440587 1.196197 0.099 Uiso 1 1 calc R U . . .
H19B H 1.063445 0.462165 1.105670 0.099 Uiso 1 1 calc R U . . .
H19C H 1.124351 0.363646 1.126621 0.099 Uiso 1 1 calc R U . . .
N31 N 0.5866(2) 0.61931(17) 0.52027(13) 0.0154(6) Uani 1 1 d . . . . .
C32 C 0.6877(3) 0.6131(2) 0.54829(17) 0.0180(7) Uani 1 1 d . . . . .
H32 H 0.717773 0.551422 0.556291 0.022 Uiso 1 1 calc R U . . .
C33 C 0.7527(2) 0.6929(2) 0.56679(17) 0.0179(7) Uani 1 1 d . . . . .
C34 C 0.8614(3) 0.6845(2) 0.59891(19) 0.0236(8) Uani 1 1 d . . . . .
C35 C 0.9196(3) 0.7657(2) 0.6142(2) 0.0307(9) Uani 1 1 d . . . . .
H35 H 0.991643 0.761365 0.636044 0.037 Uiso 1 1 calc R U . . .
C36 C 0.8729(3) 0.8553(2) 0.5977(2) 0.0358(10) Uani 1 1 d . . . . .
H36 H 0.914713 0.910801 0.607768 0.043 Uiso 1 1 calc R U . . .
C37 C 0.7703(3) 0.8656(2) 0.5678(2) 0.0332(9) Uani 1 1 d . . . . .
H37 H 0.741255 0.927483 0.557342 0.040 Uiso 1 1 calc R U . . .
C38 C 0.7069(3) 0.7845(2) 0.55238(18) 0.0218(8) Uani 1 1 d . . . . .
C39 C 0.6004(3) 0.7887(2) 0.52355(19) 0.0271(8) Uani 1 1 d . . . . .
H39 H 0.567680 0.849229 0.514293 0.032 Uiso 1 1 calc R U . . .
C40 C 0.5424(3) 0.7083(2) 0.50842(18) 0.0224(8) Uani 1 1 d . . . . .
H40 H 0.469940 0.713675 0.489276 0.027 Uiso 1 1 calc R U . . .
N41 N 0.9027(2) 0.59285(18) 0.61413(16) 0.0266(7) Uani 1 1 d . . . . .
H41 H 0.865129 0.549642 0.631304 0.032 Uiso 1 1 calc R U . . .
C42 C 0.9986(3) 0.5648(2) 0.6042(2) 0.0303(9) Uani 1 1 d . . . . .
O43 O 1.06383(19) 0.62074(16) 0.59348(15) 0.0351(6) Uani 1 1 d . . . . .
N44 N 1.0113(2) 0.46833(19) 0.60672(18) 0.0321(8) Uani 1 1 d . . . . .
H44 H 0.960398 0.432179 0.613923 0.039 Uiso 1 1 calc R U . . .
C45 C 1.1054(3) 0.4231(2) 0.5980(2) 0.0290(9) Uani 1 1 d . . . . .
H45A H 1.147225 0.470240 0.576500 0.035 Uiso 1 1 calc R U . . .
H45B H 1.088036 0.370543 0.558318 0.035 Uiso 1 1 calc R U . . .
C46 C 1.1683(3) 0.3838(2) 0.67652(19) 0.0278(8) Uani 1 1 d . . . . .
H46A H 1.126079 0.337524 0.698558 0.033 Uiso 1 1 calc R U . . .
H46B H 1.186894 0.436518 0.715872 0.033 Uiso 1 1 calc R U . . .
C47 C 1.2662(3) 0.3346(2) 0.66666(18) 0.0261(8) Uani 1 1 d . . . . .
H47A H 1.247298 0.280452 0.628772 0.031 Uiso 1 1 calc R U . . .
H47B H 1.306902 0.380210 0.642486 0.031 Uiso 1 1 calc R U . . .
C48 C 1.3325(3) 0.2979(2) 0.74533(19) 0.0340(9) Uani 1 1 d . . . . .
H48A H 1.292803 0.249996 0.768148 0.041 Uiso 1 1 calc R U . . .
H48B H 1.348453 0.351484 0.784070 0.041 Uiso 1 1 calc R U . . .
C49 C 1.4322(3) 0.2531(3) 0.7367(2) 0.0494(12) Uani 1 1 d . . . . .
H49A H 1.417174 0.198361 0.700002 0.074 Uiso 1 1 calc R U . . .
H49B H 1.471658 0.231586 0.789674 0.074 Uiso 1 1 calc R U . . .
H49C H 1.472514 0.300198 0.714809 0.074 Uiso 1 1 calc R U . . .
B61 B 0.7519(3) 0.3824(3) 0.6736(2) 0.0233(9) Uani 1 1 d . . . . .
F62 F 0.73082(15) 0.46815(13) 0.70741(10) 0.0317(5) Uani 1 1 d . . . . .
F63 F 0.81533(16) 0.32713(13) 0.73208(11) 0.0371(5) Uani 1 1 d . . . . .
F64 F 0.66147(16) 0.33600(13) 0.64004(12) 0.0381(5) Uani 1 1 d . . . . .
F65 F 0.80194(15) 0.40394(12) 0.61178(10) 0.0278(5) Uani 1 1 d . . . . .

loop_
_atom_site_aniso_label
_atom_site_aniso_U_11
_atom_site_aniso_U_22
_atom_site_aniso_U_33
_atom_site_aniso_U_23
_atom_site_aniso_U_13
_atom_site_aniso_U_12
Pt1 0.01206(10) 0.01780(9) 0.01326(8) -0.00003(9) 0.00373(6) 0.00007(10)
N1 0.0116(16) 0.0175(13) 0.0166(12) -0.0033(10) 0.0019(11) -0.0033(11)
C2 0.0132(17) 0.0200(16) 0.0173(13) -0.0020(15) 0.0043(12) -0.0023(16)
C3 0.020(2) 0.0180(16) 0.0182(15) -0.0036(12) 0.0052(14) -0.0054(14)
C4 0.0224(19) 0.0232(17) 0.0172(13) -0.0044(16) 0.0058(12) -0.0084(18)
C5 0.032(2) 0.030(2) 0.0203(16) -0.0040(14) 0.0087(15) -0.0052(16)
C6 0.038(3) 0.029(2) 0.0243(18) -0.0079(15) 0.0195(17) -0.0057(18)
C7 0.022(2) 0.0243(18) 0.0315(18) -0.0070(15) 0.0143(16) -0.0042(16)
C8 0.016(2) 0.0147(17) 0.0247(16) -0.0058(13) 0.0079(14) -0.0040(14)
C9 0.019(2) 0.0162(17) 0.0280(17) -0.0004(14) 0.0071(15) 0.0013(15)
C10 0.015(2) 0.0177(17) 0.0205(16) 0.0023(13) 0.0018(14) 0.0003(14)
N11 0.0218(18) 0.0403(16) 0.0115(12) 0.0015(12) 0.0039(12) 0.0017(14)
C12 0.024(2) 0.032(2) 0.0203(17) -0.0047(15) 0.0025(16) -0.0042(17)
O13 0.0285(16) 0.0520(16) 0.0201(12) 0.0069(11) 0.0090(11) 0.0038(13)
N14 0.0253(19) 0.0401(18) 0.0187(14) 0.0028(13) 0.0055(13) 0.0034(15)
C15 0.025(2) 0.029(2) 0.0246(17) -0.0010(15) 0.0057(15) 0.0054(17)
C16 0.026(2) 0.0239(19) 0.0275(18) 0.0002(15) 0.0024(16) 0.0008(16)
C17 0.048(3) 0.028(2) 0.033(2) 0.0025(17) -0.0043(19) 0.0048(19)
C18 0.059(3) 0.041(2) 0.033(2) 0.0066(18) -0.010(2) -0.004(2)
C19 0.059(4) 0.068(3) 0.058(3) 0.006(2) -0.012(3) -0.010(3)
N31 0.0169(17) 0.0169(14) 0.0140(12) 0.0006(10) 0.0064(11) 0.0012(12)
C32 0.016(2) 0.0189(17) 0.0200(15) 0.0010(13) 0.0060(14) 0.0038(15)
C33 0.014(2) 0.0183(17) 0.0220(16) -0.0006(13) 0.0062(14) 0.0001(14)
C34 0.020(2) 0.0198(18) 0.0309(18) -0.0036(15) 0.0065(15) -0.0009(16)
C35 0.016(2) 0.029(2) 0.046(2) -0.0045(17) 0.0050(17) -0.0035(17)
C36 0.027(3) 0.022(2) 0.060(3) -0.0058(18) 0.013(2) -0.0093(18)
C37 0.028(3) 0.0162(19) 0.057(2) -0.0023(17) 0.0127(19) -0.0017(17)
C38 0.018(2) 0.0194(18) 0.0299(18) -0.0008(14) 0.0098(15) -0.0017(15)
C39 0.026(2) 0.0182(18) 0.0366(19) 0.0023(15) 0.0069(17) 0.0054(16)
C40 0.0148(19) 0.0233(19) 0.0283(18) -0.0016(14) 0.0032(15) 0.0047(15)
N41 0.0159(18) 0.0209(16) 0.0441(17) 0.0045(13) 0.0093(14) -0.0023(13)
C42 0.022(2) 0.029(2) 0.037(2) -0.0004(17) 0.0028(17) -0.0010(18)
O43 0.0177(16) 0.0259(14) 0.0628(17) 0.0038(12) 0.0116(13) -0.0050(12)
N44 0.0134(18) 0.0229(16) 0.060(2) 0.0030(14) 0.0089(15) 0.0010(13)
C45 0.017(2) 0.028(2) 0.041(2) 0.0021(16) 0.0068(17) 0.0000(16)
C46 0.023(2) 0.030(2) 0.0311(18) -0.0019(16) 0.0075(16) -0.0029(17)
C47 0.026(2) 0.0221(18) 0.0301(18) -0.0001(15) 0.0069(16) 0.0019(16)
C48 0.035(3) 0.032(2) 0.0322(19) 0.0059(16) 0.0031(18) 0.0011(18)
C49 0.046(3) 0.042(3) 0.053(3) -0.001(2) -0.002(2) 0.020(2)
B61 0.022(3) 0.027(2) 0.0217(19) 0.0060(17) 0.0063(17) 0.0008(19)
F62 0.0296(13) 0.0347(12) 0.0319(10) -0.0046(8) 0.0095(9) 0.0015(9)
F63 0.0379(14) 0.0415(12) 0.0306(11) 0.0103(9) 0.0054(10) 0.0101(11)
F64 0.0286(14) 0.0347(12) 0.0489(13) 0.0012(10) 0.0045(10) -0.0095(10)
F65 0.0259(13) 0.0289(11) 0.0317(10) 0.0033(8) 0.0127(9) 0.0022(9)

loop_
_atom_type_symbol
_atom_type_description
_atom_type_scat_dispersion_real
_atom_type_scat_dispersion_imag
_atom_type_scat_source
C C 0.0033 0.0016 'International Tables Vol C Tables 4.2.6.8 and 6.1.1.4'
H H 0.0000 0.0000 'International Tables Vol C Tables 4.2.6.8 and 6.1.1.4'
B B 0.0013 0.0007 'International Tables Vol C Tables 4.2.6.8 and 6.1.1.4'
F F 0.0171 0.0103 'International Tables Vol C Tables 4.2.6.8 and 6.1.1.4'
N N 0.0061 0.0033 'International Tables Vol C Tables 4.2.6.8 and 6.1.1.4'
O O 0.0106 0.0060 'International Tables Vol C Tables 4.2.6.8 and 6.1.1.4'
Pt Pt -1.7033 8.3905 'International Tables Vol C Tables 4.2.6.8 and 6.1.1.4'

loop_
_exptl_crystal_face_index_h
_exptl_crystal_face_index_k
_exptl_crystal_face_index_l
_exptl_crystal_face_perp_dist
0 2 5 0.0660
0 -2 -5 0.0770
1 5 -3 0.0474
-1 -5 3 0.0274
1 0 0 0.0248
-1 0 0 0.0248

loop_
_geom_angle_atom_site_label_1
_geom_angle_atom_site_label_2
_geom_angle_atom_site_label_3
_geom_angle
_geom_angle_site_symmetry_1
_geom_angle_site_symmetry_3
_geom_angle_publ_flag
N1 Pt1 N1 180.0 . 3_666 ?
N1 Pt1 N31 88.91(10) 3_666 3_666 ?
N1 Pt1 N31 88.91(10) . . ?
N1 Pt1 N31 91.09(10) . 3_666 ?
N1 Pt1 N31 91.09(10) 3_666 . ?
N31 Pt1 N31 180.0 3_666 . ?
C2 N1 Pt1 119.7(2) . . ?
C2 N1 C10 119.4(3) . . ?
C10 N1 Pt1 120.88(19) . . ?
N1 C2 H2 118.4 . . ?
N1 C2 C3 123.2(3) . . ?
C3 C2 H2 118.4 . . ?
C2 C3 C4 122.9(3) . . ?
C2 C3 C8 117.6(3) . . ?
C8 C3 C4 119.5(3) . . ?
C5 C4 C3 118.1(3) . . ?
C5 C4 N11 124.0(3) . . ?
N11 C4 C3 117.9(3) . . ?
C4 C5 H5 119.4 . . ?
C4 C5 C6 121.2(3) . . ?
C6 C5 H5 119.4 . . ?
C5 C6 H6 119.0 . . ?
C7 C6 C5 122.0(3) . . ?
C7 C6 H6 119.0 . . ?
C6 C7 H7 120.6 . . ?
C6 C7 C8 118.9(3) . . ?
C8 C7 H7 120.6 . . ?
C7 C8 C3 120.2(3) . . ?
C7 C8 C9 121.9(3) . . ?
C9 C8 C3 117.8(3) . . ?
C8 C9 H9 119.7 . . ?
C10 C9 C8 120.6(3) . . ?
C10 C9 H9 119.7 . . ?
N1 C10 H10 119.4 . . ?
C9 C10 N1 121.2(3) . . ?
C9 C10 H10 119.4 . . ?
C4 N11 H11 117.1 . . ?
C12 N11 C4 125.8(3) . . ?
C12 N11 H11 117.1 . . ?
O13 C12 N11 122.7(3) . . ?
O13 C12 N14 123.3(3) . . ?
N14 C12 N11 114.0(3) . . ?
C12 N14 H14 119.7 . . ?
C12 N14 C15 120.7(3) . . ?
C15 N14 H14 119.7 . . ?
N14 C15 H15A 108.6 . . ?
N14 C15 H15B 108.6 . . ?
N14 C15 C16 114.7(3) . . ?
H15A C15 H15B 107.6 . . ?
C16 C15 H15A 108.6 . . ?
C16 C15 H15B 108.6 . . ?
C15 C16 H16A 109.3 . . ?
C15 C16 H16B 109.3 . . ?
H16A C16 H16B 108.0 . . ?
C17 C16 C15 111.6(3) . . ?
C17 C16 H16A 109.3 . . ?
C17 C16 H16B 109.3 . . ?
C16 C17 H17A 108.4 . . ?
C16 C17 H17B 108.4 . . ?
C16 C17 C18 115.3(3) . . ?
H17A C17 H17B 107.5 . . ?
C18 C17 H17A 108.4 . . ?
C18 C17 H17B 108.4 . . ?
C17 C18 H18A 109.0 . . ?
C17 C18 H18B 109.0 . . ?
H18A C18 H18B 107.8 . . ?
C19 C18 C17 112.9(4) . . ?
C19 C18 H18A 109.0 . . ?
C19 C18 H18B 109.0 . . ?
C18 C19 H19A 109.5 . . ?
C18 C19 H19B 109.5 . . ?
C18 C19 H19C 109.5 . . ?
H19A C19 H19B 109.5 . . ?
H19A C19 H19C 109.5 . . ?
H19B C19 H19C 109.5 . . ?
C32 N31 Pt1 120.2(2) . . ?
C32 N31 C40 118.6(3) . . ?
C40 N31 Pt1 121.2(2) . . ?
N31 C32 H32 118.2 . . ?
N31 C32 C33 123.6(3) . . ?
C33 C32 H32 118.2 . . ?
C32 C33 C34 122.6(3) . . ?
C32 C33 C38 117.5(3) . . ?
C38 C33 C34 119.9(3) . . ?
C35 C34 C33 119.0(3) . . ?
C35 C34 N41 123.1(3) . . ?
N41 C34 C33 117.9(3) . . ?
C34 C35 H35 120.0 . . ?
C34 C35 C36 120.0(3) . . ?
C36 C35 H35 120.0 . . ?
C35 C36 H36 118.8 . . ?
C37 C36 C35 122.4(3) . . ?
C37 C36 H36 118.8 . . ?
C36 C37 H37 120.1 . . ?
C36 C37 C38 119.8(3) . . ?
C38 C37 H37 120.1 . . ?
C37 C38 C33 118.9(3) . . ?
C39 C38 C33 117.6(3) . . ?
C39 C38 C37 123.5(3) . . ?
C38 C39 H39 119.3 . . ?
C40 C39 C38 121.4(3) . . ?
C40 C39 H39 119.3 . . ?
N31 C40 H40 119.4 . . ?
C39 C40 N31 121.3(3) . . ?
C39 C40 H40 119.4 . . ?
C34 N41 H41 117.5 . . ?
C42 N41 C34 125.0(3) . . ?
C42 N41 H41 117.5 . . ?
O43 C42 N41 123.4(3) . . ?
O43 C42 N44 123.8(4) . . ?
N44 C42 N41 112.8(3) . . ?
C42 N44 H44 118.8 . . ?
C42 N44 C45 122.4(3) . . ?
C45 N44 H44 118.8 . . ?
N44 C45 H45A 109.1 . . ?
N44 C45 H45B 109.1 . . ?
N44 C45 C46 112.7(3) . . ?
H45A C45 H45B 107.8 . . ?
C46 C45 H45A 109.1 . . ?
C46 C45 H45B 109.1 . . ?
C45 C46 H46A 109.1 . . ?
C45 C46 H46B 109.1 . . ?
C45 C46 C47 112.5(3) . . ?
H46A C46 H46B 107.8 . . ?
C47 C46 H46A 109.1 . . ?
C47 C46 H46B 109.1 . . ?
C46 C47 H47A 108.9 . . ?
C46 C47 H47B 108.9 . . ?
H47A C47 H47B 107.7 . . ?
C48 C47 C46 113.3(3) . . ?
C48 C47 H47A 108.9 . . ?
C48 C47 H47B 108.9 . . ?
C47 C48 H48A 108.8 . . ?
C47 C48 H48B 108.8 . . ?
C47 C48 C49 113.6(3) . . ?
H48A C48 H48B 107.7 . . ?
C49 C48 H48A 108.8 . . ?
C49 C48 H48B 108.8 . . ?
C48 C49 H49A 109.5 . . ?
C48 C49 H49B 109.5 . . ?
C48 C49 H49C 109.5 . . ?
H49A C49 H49B 109.5 . . ?
H49A C49 H49C 109.5 . . ?
H49B C49 H49C 109.5 . . ?
F62 B61 F65 107.7(3) . . ?
F63 B61 F62 109.6(3) . . ?
F63 B61 F65 109.9(3) . . ?
F64 B61 F62 109.7(3) . . ?
F64 B61 F63 111.4(3) . . ?
F64 B61 F65 108.4(3) . . ?

loop_
_geom_bond_atom_site_label_1
_geom_bond_atom_site_label_2
_geom_bond_distance
_geom_bond_site_symmetry_2
_geom_bond_publ_flag
Pt1 N1 2.009(2) . ?
Pt1 N1 2.009(2) 3_666 ?
Pt1 N31 2.017(2) 3_666 ?
Pt1 N31 2.017(2) . ?
N1 C2 1.330(3) . ?
N1 C10 1.368(4) . ?
C2 H2 0.9500 . ?
C2 C3 1.397(4) . ?
C3 C4 1.435(4) . ?
C3 C8 1.422(4) . ?
C4 C5 1.369(4) . ?
C4 N11 1.405(4) . ?
C5 H5 0.9500 . ?
C5 C6 1.406(5) . ?
C6 H6 0.9500 . ?
C6 C7 1.358(4) . ?
C7 H7 0.9500 . ?
C7 C8 1.403(4) . ?
C8 C9 1.410(4) . ?
C9 H9 0.9500 . ?
C9 C10 1.363(4) . ?
C10 H10 0.9500 . ?
N11 H11 0.8800 . ?
N11 C12 1.390(4) . ?
C12 O13 1.222(4) . ?
C12 N14 1.346(4) . ?
N14 H14 0.8800 . ?
N14 C15 1.451(4) . ?
C15 H15A 0.9900 . ?
C15 H15B 0.9900 . ?
C15 C16 1.518(4) . ?
C16 H16A 0.9900 . ?
C16 H16B 0.9900 . ?
C16 C17 1.511(4) . ?
C17 H17A 0.9900 . ?
C17 H17B 0.9900 . ?
C17 C18 1.517(5) . ?
C18 H18A 0.9900 . ?
C18 H18B 0.9900 . ?
C18 C19 1.496(6) . ?
C19 H19A 0.9800 . ?
C19 H19B 0.9800 . ?
C19 H19C 0.9800 . ?
N31 C32 1.327(4) . ?
N31 C40 1.375(4) . ?
C32 H32 0.9500 . ?
C32 C33 1.406(4) . ?
C33 C34 1.432(4) . ?
C33 C38 1.419(4) . ?
C34 C35 1.370(4) . ?
C34 N41 1.398(4) . ?
C35 H35 0.9500 . ?
C35 C36 1.401(5) . ?
C36 H36 0.9500 . ?
C36 C37 1.354(5) . ?
C37 H37 0.9500 . ?
C37 C38 1.406(4) . ?
C38 C39 1.395(5) . ?
C39 H39 0.9500 . ?
C39 C40 1.358(4) . ?
C40 H40 0.9500 . ?
N41 H41 0.8800 . ?
N41 C42 1.390(5) . ?
C42 O43 1.217(4) . ?
C42 N44 1.363(4) . ?
N44 H44 0.8800 . ?
N44 C45 1.448(4) . ?
C45 H45A 0.9900 . ?
C45 H45B 0.9900 . ?
C45 C46 1.508(4) . ?
C46 H46A 0.9900 . ?
C46 H46B 0.9900 . ?
C46 C47 1.524(5) . ?
C47 H47A 0.9900 . ?
C47 H47B 0.9900 . ?
C47 C48 1.513(4) . ?
C48 H48A 0.9900 . ?
C48 H48B 0.9900 . ?
C48 C49 1.513(5) . ?
C49 H49A 0.9800 . ?
C49 H49B 0.9800 . ?
C49 H49C 0.9800 . ?
B61 F62 1.390(4) . ?
B61 F63 1.384(4) . ?
B61 F64 1.374(4) . ?
B61 F65 1.408(4) . ?

loop_
_geom_hbond_atom_site_label_D
_geom_hbond_atom_site_label_H
_geom_hbond_atom_site_label_A
_geom_hbond_distance_DH
_geom_hbond_distance_HA
_geom_hbond_distance_DA
_geom_hbond_angle_DHA
_geom_hbond_site_symmetry_A
_geom_hbond_publ_flag
N11 H11 F62 0.88 2.10 2.965(3) 168.8 . yes
N14 H14 F63 0.88 2.34 3.123(3) 147.9 . yes
N41 H41 F65 0.88 2.21 2.967(3) 144.7 . yes
N44 H44 F65 0.88 2.15 2.962(4) 153.7 . yes

loop_
_geom_torsion_atom_site_label_1
_geom_torsion_atom_site_label_2
_geom_torsion_atom_site_label_3
_geom_torsion_atom_site_label_4
_geom_torsion
_geom_torsion_site_symmetry_1
_geom_torsion_site_symmetry_2
_geom_torsion_site_symmetry_3
_geom_torsion_site_symmetry_4
_geom_torsion_publ_flag
Pt1 N1 C2 C3 178.6(2) . . . . ?
Pt1 N1 C10 C9 179.6(2) . . . . ?
Pt1 N31 C32 C33 -177.5(2) . . . . ?
Pt1 N31 C40 C39 178.7(2) . . . . ?
N1 C2 C3 C4 -177.1(3) . . . . ?
N1 C2 C3 C8 2.3(5) . . . . ?
C2 N1 C10 C9 -0.1(4) . . . . ?
C2 C3 C4 C5 -178.6(3) . . . . ?
C2 C3 C4 N11 3.1(5) . . . . ?
C2 C3 C8 C7 179.2(3) . . . . ?
C2 C3 C8 C9 -1.1(4) . . . . ?
C3 C4 C5 C6 -2.0(5) . . . . ?
C3 C4 N11 C12 -162.3(3) . . . . ?
C3 C8 C9 C10 -0.5(4) . . . . ?
C4 C3 C8 C7 -1.3(5) . . . . ?
C4 C3 C8 C9 178.3(3) . . . . ?
C4 C5 C6 C7 1.3(5) . . . . ?
C4 N11 C12 O13 4.2(5) . . . . ?
C4 N11 C12 N14 -176.6(3) . . . . ?
C5 C4 N11 C12 19.5(5) . . . . ?
C5 C6 C7 C8 -0.6(5) . . . . ?
C6 C7 C8 C3 0.7(5) . . . . ?
C6 C7 C8 C9 -179.0(3) . . . . ?
C7 C8 C9 C10 179.1(3) . . . . ?
C8 C3 C4 C5 2.0(5) . . . . ?
C8 C3 C4 N11 -176.3(3) . . . . ?
C8 C9 C10 N1 1.2(5) . . . . ?
C10 N1 C2 C3 -1.8(4) . . . . ?
N11 C4 C5 C6 176.2(3) . . . . ?
N11 C12 N14 C15 -179.6(3) . . . . ?
C12 N14 C15 C16 -85.8(4) . . . . ?
O13 C12 N14 C15 -0.4(5) . . . . ?
N14 C15 C16 C17 174.5(3) . . . . ?
C15 C16 C17 C18 -177.3(4) . . . . ?
C16 C17 C18 C19 -69.0(5) . . . . ?
N31 C32 C33 C34 178.4(3) . . . . ?
N31 C32 C33 C38 -1.7(4) . . . . ?
C32 N31 C40 C39 1.1(4) . . . . ?
C32 C33 C34 C35 179.1(3) . . . . ?
C32 C33 C34 N41 -1.8(5) . . . . ?
C32 C33 C38 C37 -178.0(3) . . . . ?
C32 C33 C38 C39 2.1(4) . . . . ?
C33 C34 C35 C36 -0.7(5) . . . . ?
C33 C34 N41 C42 144.7(3) . . . . ?
C33 C38 C39 C40 -1.1(5) . . . . ?
C34 C33 C38 C37 1.9(5) . . . . ?
C34 C33 C38 C39 -178.0(3) . . . . ?
C34 C35 C36 C37 1.1(6) . . . . ?
C34 N41 C42 O43 12.2(5) . . . . ?
C34 N41 C42 N44 -167.0(3) . . . . ?
C35 C34 N41 C42 -36.1(5) . . . . ?
C35 C36 C37 C38 0.0(6) . . . . ?
C36 C37 C38 C33 -1.5(5) . . . . ?
C36 C37 C38 C39 178.4(3) . . . . ?
C37 C38 C39 C40 179.1(3) . . . . ?
C38 C33 C34 C35 -0.8(5) . . . . ?
C38 C33 C34 N41 178.3(3) . . . . ?
C38 C39 C40 N31 -0.6(5) . . . . ?
C40 N31 C32 C33 0.1(4) . . . . ?
N41 C34 C35 C36 -179.8(3) . . . . ?
N41 C42 N44 C45 -179.8(3) . . . . ?
C42 N44 C45 C46 106.7(4) . . . . ?
O43 C42 N44 C45 1.0(5) . . . . ?
N44 C45 C46 C47 178.9(3) . . . . ?
C45 C46 C47 C48 177.8(3) . . . . ?
C46 C47 C48 C49 -177.3(3) . . . . ?
